data_4134112
loop_
_publ_author_name
'Li, Yuanming'
'Yagi, Akiko'
'Itami, Kenichiro'

_publ_section_title
;
 Synthesis of Highly Twisted, Nonplanar Aromatic Macrocycles Enabled by
 Axially Chiral 4,5-Diphenylphenanthrene Building Block.
;
_journal_name_full 'Journal of the American Chemical Society'
_journal_paper_doi 10.1021/jacs.9b13549
_journal_year 2020
_chemical_absolute_configuration unk
_chemical_formula_sum 'C69 H50 Cl2'
_chemical_formula_weight 949.99
_space_group_crystal_system monoclinic
_space_group_IT_number 14
_space_group_name_Hall '-P 2ybc'
_space_group_name_H-M_alt 'P 1 21/c 1'
_atom_sites_solution_hydrogens geom
_audit_creation_method SHELXL-2016/6
_cell_angle_alpha 90
_cell_angle_beta 100.0900(18)
_cell_angle_gamma 90
_cell_formula_units_Z 4
_cell_length_a 20.9151(4)
_cell_length_b 12.7570(2)
_cell_length_c 18.9773(3)
_cell_measurement_reflns_used 27067
_cell_measurement_temperature 123(2)
_cell_measurement_theta_max 30.3040
_cell_measurement_theta_min 2.6320
_cell_volume 4985.10(15)
_computing_cell_refinement 'CrysAlisPro 1.171.38.41 (Rigaku OD, 2015)'
_computing_data_collection 'CrysAlisPro 1.171.38.41 (Rigaku OD, 2015)'
_computing_data_reduction 'CrysAlisPro 1.171.38.41 (Rigaku OD, 2015)'
_computing_molecular_graphics 'Yadokari-XG 2009 (Wakita Nemoto et al., 2009)'
_computing_publication_material 'Yadokari-XG 2009 (Wakita,Nemoto et al., 2009)'
_computing_structure_refinement 'SHELXL-2016/6 (Sheldrick, 2016)'
_computing_structure_solution SIR97
_diffrn_ambient_temperature 123(2)
_diffrn_measured_fraction_theta_full 0.999
_diffrn_measured_fraction_theta_max 0.999
_diffrn_measurement_device_type 'dtrek-CrysAlisPro-abstract goniometer imported rigaku-d*trek images'
_diffrn_measurement_method '\w scans'
_diffrn_radiation_monochromator graphite
_diffrn_radiation_type MoK\a
_diffrn_radiation_wavelength 0.71073
_diffrn_reflns_av_R_equivalents 0.0252
_diffrn_reflns_av_unetI/netI 0.0170
_diffrn_reflns_Laue_measured_fraction_full 0.999
_diffrn_reflns_Laue_measured_fraction_max 0.999
_diffrn_reflns_limit_h_max 24
_diffrn_reflns_limit_h_min -24
_diffrn_reflns_limit_k_max 15
_diffrn_reflns_limit_k_min -15
_diffrn_reflns_limit_l_max 22
_diffrn_reflns_limit_l_min -22
_diffrn_reflns_number 52758
_diffrn_reflns_point_group_measured_fraction_full 0.999
_diffrn_reflns_point_group_measured_fraction_max 0.999
_diffrn_reflns_theta_full 24.999
_diffrn_reflns_theta_max 24.999
_diffrn_reflns_theta_min 2.542
_diffrn_source 'fine-focus sealed X-ray tube'
_exptl_absorpt_coefficient_mu 0.175
_exptl_absorpt_correction_T_max 1.00000
_exptl_absorpt_correction_T_min 0.72566
_exptl_absorpt_correction_type multi-scan
_exptl_absorpt_process_details
;
CrysAlisPro 1.171.38.41 (Rigaku Oxford Diffraction, 2015)
Empirical absorption correction using spherical harmonics,
 implemented in SCALE3 ABSPACK scaling algorithm.
;
_exptl_crystal_colour colorless
_exptl_crystal_density_diffrn 1.266
_exptl_crystal_description block
_exptl_crystal_F_000 1992
_exptl_crystal_size_max 0.220
_exptl_crystal_size_mid 0.200
_exptl_crystal_size_min 0.150
_refine_diff_density_max 0.671
_refine_diff_density_min -1.036
_refine_diff_density_rms 0.049
_refine_ls_extinction_method none
_refine_ls_goodness_of_fit_ref 1.031
_refine_ls_hydrogen_treatment constr
_refine_ls_matrix_type full
_refine_ls_number_parameters 663
_refine_ls_number_reflns 8777
_refine_ls_number_restraints 24
_refine_ls_restrained_S_all 1.054
_refine_ls_R_factor_all 0.0576
_refine_ls_R_factor_gt 0.0508
_refine_ls_shift/su_max 0.001
_refine_ls_shift/su_mean 0.000
_refine_ls_structure_factor_coef Fsqd
_refine_ls_weighting_details 'w=1/[\s^2^(Fo^2^)+(0.0759P)^2^+3.9065P] where P=(Fo^2^+2Fc^2^)/3'
_refine_ls_weighting_scheme calc
_refine_ls_wR_factor_gt 0.1408
_refine_ls_wR_factor_ref 0.1465
_reflns_Friedel_coverage 0.000
_reflns_number_gt 7643
_reflns_number_total 8777
_reflns_threshold_expression 'I > 2\s(I)'
_cod_data_source_file ja9b13549_si_002.cif
_cod_data_source_block lym
_cod_original_sg_symbol_H-M 'P 21/c'
_cod_database_code 4134112
_shelx_shelxl_version_number 2016/6
_shelx_space_group_comment
;
The symmetry employed for this shelxl refinement is uniquely defined
by the following loop, which should always be used as a source of
symmetry information in preference to the above space-group names.
They are only intended as comments.
;
_shelx_estimated_absorpt_t_min 0.963
_shelx_estimated_absorpt_t_max 0.974

loop_
_space_group_symop_operation_xyz
'x, y, z'
'-x, y+1/2, -z+1/2'
'-x, -y, -z'
'x, -y-1/2, z-1/2'

loop_
_atom_site_label
_atom_site_type_symbol
_atom_site_fract_x
_atom_site_fract_y
_atom_site_fract_z
_atom_site_U_iso_or_equiv
_atom_site_adp_type
_atom_site_occupancy
_atom_site_site_symmetry_order
_atom_site_calc_flag
_atom_site_refinement_flags_posn
_atom_site_refinement_flags_adp
_atom_site_refinement_flags_occupancy
_atom_site_disorder_assembly
_atom_site_disorder_group
C1 C 1.03361(10) 0.09049(17) 0.22343(11) 0.0348(5) Uani 1 1 d . . . . .
C2 C 1.05013(11) 0.15779(19) 0.17206(13) 0.0414(5) Uani 1 1 d . . . . .
H4 H 1.016483 0.188959 0.138474 0.050 Uiso 1 1 calc R U . . .
C3 C 1.11483(11) 0.1812(2) 0.16813(13) 0.0458(6) Uani 1 1 d . . . . .
H5 H 1.124937 0.231583 0.134859 0.055 Uiso 1 1 calc R U . . .
C4 C 1.16302(11) 0.13049(19) 0.21292(13) 0.0433(6) Uani 1 1 d . . . . .
H6 H 1.206895 0.140803 0.207567 0.052 Uiso 1 1 calc R U . . .
C5 C 1.14915(10) 0.06352(18) 0.26661(12) 0.0387(5) Uani 1 1 d . . . . .
C6 C 1.20019(11) 0.0036(2) 0.30768(14) 0.0456(6) Uani 1 1 d . . . . .
H7 H 1.243634 0.014221 0.300781 0.055 Uiso 1 1 calc R U . . .
C7 C 1.18802(11) -0.0669(2) 0.35559(14) 0.0478(6) Uani 1 1 d . . . . .
H8 H 1.221775 -0.112357 0.377350 0.057 Uiso 1 1 calc R U . . .
C8 C 1.12462(11) -0.07540(18) 0.37482(12) 0.0408(5) Uani 1 1 d . . . . .
C9 C 1.11503(12) -0.14368(19) 0.43001(13) 0.0451(6) Uani 1 1 d . . . . .
H1 H 1.149189 -0.189074 0.450779 0.054 Uiso 1 1 calc R U . . .
C10 C 1.05734(12) -0.14582(19) 0.45428(12) 0.0442(5) Uani 1 1 d . . . . .
H2 H 1.050110 -0.195416 0.489392 0.053 Uiso 1 1 calc R U . . .
C11 C 1.00933(11) -0.07411(17) 0.42670(12) 0.0383(5) Uani 1 1 d . . . . .
H3 H 0.970158 -0.073178 0.445569 0.046 Uiso 1 1 calc R U . . .
C12 C 1.01632(10) -0.00401(17) 0.37283(11) 0.0339(5) Uani 1 1 d . . . . .
C13 C 1.07308(10) -0.00974(17) 0.34038(11) 0.0346(5) Uani 1 1 d . . . . .
C14 C 1.08346(10) 0.04935(17) 0.27736(11) 0.0341(5) Uani 1 1 d . . . . .
C15 C 0.96467(10) 0.05429(17) 0.21079(11) 0.0321(4) Uani 1 1 d . . . . .
C16 C 0.94931(10) -0.05205(17) 0.21388(11) 0.0318(4) Uani 1 1 d . . . . .
H17 H 0.982567 -0.101001 0.231292 0.038 Uiso 1 1 calc R U . . .
C17 C 0.88627(10) -0.08709(16) 0.19191(11) 0.0317(4) Uani 1 1 d . . . . .
H18 H 0.876801 -0.159546 0.195403 0.038 Uiso 1 1 calc R U . . .
C18 C 0.83627(9) -0.01740(16) 0.16461(11) 0.0301(4) Uani 1 1 d . . . . .
C19 C 0.85167(10) 0.08931(16) 0.16411(11) 0.0326(4) Uani 1 1 d . . . . .
H19 H 0.818393 0.138697 0.147695 0.039 Uiso 1 1 calc R U . . .
C20 C 0.91457(10) 0.12420(17) 0.18711(11) 0.0338(5) Uani 1 1 d . . . . .
H20 H 0.923605 0.197153 0.186680 0.041 Uiso 1 1 calc R U . . .
C21 C 0.76901(9) -0.05254(15) 0.13666(10) 0.0289(4) Uani 1 1 d . . . . .
C22 C 0.75475(10) -0.13606(16) 0.08774(10) 0.0302(4) Uani 1 1 d . . . . .
C23 C 0.68983(10) -0.15931(15) 0.06304(10) 0.0306(4) Uani 1 1 d . . . . .
H21 H 0.680082 -0.214551 0.029302 0.037 Uiso 1 1 calc R U . . .
C24 C 0.63811(10) -0.10688(15) 0.08453(10) 0.0291(4) Uani 1 1 d . . . . .
C25 C 0.65225(9) -0.02284(15) 0.13280(10) 0.0272(4) Uani 1 1 d . . . . .
C26 C 0.71743(9) 0.00186(15) 0.15723(10) 0.0283(4) Uani 1 1 d . . . . .
H22 H 0.727151 0.058796 0.189601 0.034 Uiso 1 1 calc R U . . .
C27 C 0.80590(11) -0.20195(17) 0.06121(12) 0.0375(5) Uani 1 1 d . . . . .
H37 H 0.819056 -0.259486 0.094850 0.056 Uiso 1 1 calc R U . . .
H38 H 0.843728 -0.158250 0.057621 0.056 Uiso 1 1 calc R U . . .
H39 H 0.788009 -0.230761 0.013998 0.056 Uiso 1 1 calc R U . . .
C28 C 0.57043(10) -0.14761(17) 0.05882(12) 0.0367(5) Uani 1 1 d . . . . .
H40 H 0.548305 -0.102529 0.020317 0.055 Uiso 1 1 calc R U . . .
H41 H 0.546212 -0.147521 0.098599 0.055 Uiso 1 1 calc R U . . .
H42 H 0.572760 -0.219264 0.040831 0.055 Uiso 1 1 calc R U . . .
C29 C 0.60068(9) 0.03763(15) 0.16038(10) 0.0268(4) Uani 1 1 d . . . . .
C30 C 0.60690(9) 0.06241(15) 0.23283(10) 0.0271(4) Uani 1 1 d . . . . .
H29 H 0.645276 0.042822 0.264703 0.033 Uiso 1 1 calc R U . . .
C31 C 0.55798(9) 0.11523(15) 0.25931(10) 0.0275(4) Uani 1 1 d . . . . .
H30 H 0.563686 0.131542 0.308859 0.033 Uiso 1 1 calc R U . . .
C32 C 0.50059(9) 0.14477(14) 0.21433(10) 0.0256(4) Uani 1 1 d . . . . .
C33 C 0.49522(9) 0.12250(14) 0.14158(10) 0.0263(4) Uani 1 1 d . . . . .
H31 H 0.457117 0.142774 0.109520 0.032 Uiso 1 1 calc R U . . .
C34 C 0.54450(9) 0.07134(15) 0.11530(10) 0.0272(4) Uani 1 1 d . . . . .
H32 H 0.539930 0.058892 0.065314 0.033 Uiso 1 1 calc R U . . .
C35 C 0.44393(9) 0.18517(15) 0.24469(10) 0.0267(4) Uani 1 1 d . . . . .
C36 C 0.43053(9) 0.13093(16) 0.30370(10) 0.0296(4) Uani 1 1 d . . . . .
H9 H 0.461712 0.082503 0.327085 0.036 Uiso 1 1 calc R U . . .
C37 C 0.37286(10) 0.14497(17) 0.32993(11) 0.0347(5) Uani 1 1 d . . . . .
H10 H 0.365854 0.108573 0.371588 0.042 Uiso 1 1 calc R U . . .
C38 C 0.32663(10) 0.21125(17) 0.29542(11) 0.0348(5) Uani 1 1 d . . . . .
H11 H 0.286467 0.218368 0.311821 0.042 Uiso 1 1 calc R U . . .
C39 C 0.33779(9) 0.26888(16) 0.23607(11) 0.0317(4) Uani 1 1 d . . . . .
C40 C 0.28472(10) 0.32650(17) 0.19568(12) 0.0375(5) Uani 1 1 d . . . . .
H12 H 0.245685 0.334972 0.214222 0.045 Uiso 1 1 calc R U . . .
C41 C 0.28964(10) 0.36835(17) 0.13228(13) 0.0395(5) Uani 1 1 d . . . . .
H13 H 0.252057 0.395988 0.102709 0.047 Uiso 1 1 calc R U . . .
C42 C 0.35090(11) 0.37203(16) 0.10837(12) 0.0357(5) Uani 1 1 d . . . . .
C43 C 0.35519(12) 0.42215(17) 0.04321(13) 0.0434(6) Uani 1 1 d . . . . .
H14 H 0.316762 0.444953 0.012714 0.052 Uiso 1 1 calc R U . . .
C44 C 0.41352(13) 0.43800(19) 0.02380(13) 0.0486(6) Uani 1 1 d . . . . .
H15 H 0.416077 0.466618 -0.021840 0.058 Uiso 1 1 calc R U . . .
C45 C 0.47027(12) 0.41190(18) 0.07152(12) 0.0412(5) Uani 1 1 d . . . . .
H16 H 0.511084 0.429076 0.059119 0.049 Uiso 1 1 calc R U . . .
C46 C 0.46910(10) 0.36206(15) 0.13604(11) 0.0316(4) Uani 1 1 d . . . . .
C47 C 0.40766(10) 0.33093(15) 0.15245(11) 0.0297(4) Uani 1 1 d . . . . .
C48 C 0.39878(9) 0.26271(15) 0.21208(10) 0.0271(4) Uani 1 1 d . . . . .
C49 C 0.53136(10) 0.35765(15) 0.18776(11) 0.0298(4) Uani 1 1 d . . . . .
C50 C 0.53388(9) 0.38446(15) 0.25964(10) 0.0281(4) Uani 1 1 d . . . . .
H33 H 0.494642 0.396986 0.277015 0.034 Uiso 1 1 calc R U . . .
C51 C 0.59255(9) 0.39299(14) 0.30574(10) 0.0276(4) Uani 1 1 d . . . . .
H34 H 0.592766 0.410257 0.354473 0.033 Uiso 1 1 calc R U . . .
C52 C 0.65165(9) 0.37688(14) 0.28253(10) 0.0277(4) Uani 1 1 d . . . . .
C53 C 0.64875(10) 0.34675(15) 0.21113(11) 0.0310(4) Uani 1 1 d . . . . .
H35 H 0.687939 0.332423 0.194093 0.037 Uiso 1 1 calc R U . . .
C54 C 0.59031(10) 0.33738(16) 0.16497(11) 0.0323(4) Uani 1 1 d . . . . .
H36 H 0.590025 0.316807 0.116803 0.039 Uiso 1 1 calc R U . . .
C55 C 0.71526(9) 0.39099(15) 0.33112(10) 0.0279(4) Uani 1 1 d . . . . .
C56 C 0.72813(9) 0.47541(15) 0.37970(10) 0.0286(4) Uani 1 1 d . . . . .
C57 C 0.78914(10) 0.48180(16) 0.42179(11) 0.0311(4) Uani 1 1 d . . . . .
H23 H 0.797250 0.538192 0.454847 0.037 Uiso 1 1 calc R U . . .
C58 C 0.83938(10) 0.41136(16) 0.41903(11) 0.0312(4) Uani 1 1 d . . . . .
C59 C 0.82700(10) 0.32759(16) 0.37011(11) 0.0301(4) Uani 1 1 d . . . . .
C60 C 0.76541(9) 0.31977(15) 0.32786(11) 0.0295(4) Uani 1 1 d . . . . .
H24 H 0.757164 0.262977 0.295150 0.035 Uiso 1 1 calc R U . . .
C61 C 0.68025(10) 0.56050(16) 0.38663(12) 0.0352(5) Uani 1 1 d . . . . .
H43 H 0.655736 0.542034 0.424387 0.053 Uiso 1 1 calc R U . . .
H44 H 0.650241 0.568564 0.341121 0.053 Uiso 1 1 calc R U . . .
H45 H 0.703440 0.626571 0.398919 0.053 Uiso 1 1 calc R U . . .
C62 C 0.90317(11) 0.42957(19) 0.46915(13) 0.0412(5) Uani 1 1 d . . . . .
H46 H 0.932672 0.468754 0.444056 0.062 Uiso 1 1 calc R U . . .
H47 H 0.922786 0.361928 0.485036 0.062 Uiso 1 1 calc R U . . .
H48 H 0.895326 0.469805 0.510795 0.062 Uiso 1 1 calc R U . . .
C63 C 0.87548(10) 0.24432(16) 0.36372(11) 0.0309(4) Uani 1 1 d . . . . .
C64 C 0.94075(10) 0.26644(17) 0.36171(11) 0.0326(4) Uani 1 1 d . . . . .
H25 H 0.954462 0.337356 0.360894 0.039 Uiso 1 1 calc R U . . .
C65 C 0.98564(10) 0.18688(17) 0.36090(11) 0.0336(5) Uani 1 1 d . . . . .
H26 H 1.029719 0.204145 0.360240 0.040 Uiso 1 1 calc R U . . .
C66 C 0.96721(10) 0.08171(17) 0.36103(11) 0.0324(4) Uani 1 1 d . . . . .
C67 C 0.90150(10) 0.05962(17) 0.35939(11) 0.0337(5) Uani 1 1 d . . . . .
H27 H 0.887293 -0.011227 0.357106 0.040 Uiso 1 1 calc R U . . .
C68 C 0.85684(10) 0.13905(16) 0.36102(11) 0.0327(4) Uani 1 1 d . . . . .
H28 H 0.812559 0.121687 0.360283 0.039 Uiso 1 1 calc R U . . .
Cl1 Cl 0.42375(3) 0.72540(6) 0.04215(4) 0.0619(2) Uani 1 1 d D . . . .
Cl2 Cl 0.30061(6) 0.80012(11) -0.03139(6) 0.0685(5) Uani 0.709(4) 1 d D U P A 1
C69 C 0.34006(15) 0.7193(3) 0.03972(18) 0.0446(9) Uani 0.709(4) 1 d D . P A 1
H49 H 0.329506 0.743931 0.085816 0.054 Uiso 0.709(4) 1 calc R U P A 1
H50 H 0.324862 0.646043 0.032026 0.054 Uiso 0.709(4) 1 calc R U P A 1
Cl3 Cl 0.2869(2) 0.7155(7) -0.0149(4) 0.176(3) Uani 0.291(4) 1 d D U P A 2
C70 C 0.3529(4) 0.8037(7) 0.0029(6) 0.080(4) Uani 0.291(4) 1 d D U P A 2
H51 H 0.344258 0.858749 0.036833 0.097 Uiso 0.291(4) 1 calc R U P A 2
H52 H 0.360392 0.837801 -0.041784 0.097 Uiso 0.291(4) 1 calc R U P A 2

loop_
_atom_site_aniso_label
_atom_site_aniso_U_11
_atom_site_aniso_U_22
_atom_site_aniso_U_33
_atom_site_aniso_U_23
_atom_site_aniso_U_13
_atom_site_aniso_U_12
C1 0.0299(11) 0.0379(12) 0.0394(11) -0.0066(9) 0.0136(9) -0.0012(9)
C2 0.0345(11) 0.0482(13) 0.0433(12) -0.0006(10) 0.0118(10) -0.0046(10)
C3 0.0408(13) 0.0504(14) 0.0507(14) -0.0047(11) 0.0205(11) -0.0115(11)
C4 0.0317(11) 0.0489(13) 0.0527(14) -0.0144(11) 0.0172(10) -0.0084(10)
C5 0.0292(11) 0.0422(12) 0.0469(12) -0.0151(10) 0.0126(9) -0.0018(9)
C6 0.0273(11) 0.0513(14) 0.0597(15) -0.0133(12) 0.0119(10) 0.0036(10)
C7 0.0327(12) 0.0537(15) 0.0570(15) -0.0100(12) 0.0080(11) 0.0131(11)
C8 0.0366(12) 0.0427(13) 0.0425(12) -0.0095(10) 0.0054(10) 0.0093(10)
C9 0.0447(13) 0.0446(13) 0.0453(13) -0.0042(11) 0.0056(10) 0.0154(11)
C10 0.0551(14) 0.0393(13) 0.0385(12) -0.0013(10) 0.0088(11) 0.0103(11)
C11 0.0418(12) 0.0385(12) 0.0370(11) -0.0035(9) 0.0136(9) 0.0052(10)
C12 0.0332(11) 0.0355(11) 0.0341(11) -0.0067(9) 0.0090(9) 0.0035(9)
C13 0.0296(10) 0.0357(11) 0.0392(11) -0.0093(9) 0.0085(9) 0.0031(9)
C14 0.0288(10) 0.0355(11) 0.0398(11) -0.0103(9) 0.0107(9) 0.0007(9)
C15 0.0287(10) 0.0380(11) 0.0317(10) -0.0012(9) 0.0108(8) -0.0005(9)
C16 0.0280(10) 0.0354(11) 0.0341(10) -0.0010(9) 0.0112(8) 0.0061(8)
C17 0.0326(11) 0.0299(10) 0.0352(11) -0.0012(8) 0.0135(9) 0.0021(8)
C18 0.0287(10) 0.0315(10) 0.0323(10) -0.0004(8) 0.0113(8) 0.0004(8)
C19 0.0290(10) 0.0323(11) 0.0379(11) 0.0028(9) 0.0095(8) 0.0030(8)
C20 0.0329(11) 0.0315(11) 0.0390(11) 0.0005(9) 0.0118(9) -0.0027(9)
C21 0.0307(10) 0.0265(10) 0.0312(10) 0.0031(8) 0.0102(8) 0.0012(8)
C22 0.0337(11) 0.0286(10) 0.0306(10) 0.0034(8) 0.0119(8) 0.0024(8)
C23 0.0404(11) 0.0255(10) 0.0267(10) -0.0008(8) 0.0079(8) 0.0004(8)
C24 0.0323(10) 0.0264(10) 0.0286(10) 0.0024(8) 0.0049(8) 0.0001(8)
C25 0.0284(10) 0.0261(10) 0.0279(10) 0.0016(8) 0.0072(8) 0.0004(8)
C26 0.0292(10) 0.0258(9) 0.0310(10) -0.0017(8) 0.0087(8) -0.0014(8)
C27 0.0416(12) 0.0348(11) 0.0385(11) -0.0035(9) 0.0135(9) 0.0061(9)
C28 0.0364(11) 0.0323(11) 0.0384(11) -0.0067(9) -0.0017(9) 0.0021(9)
C29 0.0251(9) 0.0227(9) 0.0336(10) 0.0000(8) 0.0081(8) -0.0035(7)
C30 0.0233(9) 0.0256(10) 0.0321(10) -0.0007(8) 0.0039(8) -0.0016(8)
C31 0.0282(10) 0.0267(10) 0.0280(10) -0.0029(8) 0.0059(8) -0.0039(8)
C32 0.0239(9) 0.0207(9) 0.0331(10) -0.0012(8) 0.0079(8) -0.0034(7)
C33 0.0239(9) 0.0233(9) 0.0313(10) 0.0002(8) 0.0037(8) -0.0024(7)
C34 0.0273(10) 0.0268(10) 0.0279(10) -0.0029(8) 0.0062(8) -0.0025(8)
C35 0.0253(9) 0.0236(9) 0.0313(10) -0.0067(8) 0.0055(8) -0.0037(8)
C36 0.0293(10) 0.0294(10) 0.0306(10) -0.0035(8) 0.0061(8) -0.0010(8)
C37 0.0344(11) 0.0396(12) 0.0316(10) -0.0039(9) 0.0099(9) -0.0038(9)
C38 0.0274(10) 0.0417(12) 0.0373(11) -0.0116(9) 0.0108(9) -0.0035(9)
C39 0.0270(10) 0.0283(10) 0.0395(11) -0.0115(9) 0.0047(8) -0.0018(8)
C40 0.0264(10) 0.0339(11) 0.0511(13) -0.0114(10) 0.0037(9) 0.0033(9)
C41 0.0313(11) 0.0310(11) 0.0516(14) -0.0061(10) -0.0055(10) 0.0036(9)
C42 0.0396(12) 0.0231(10) 0.0412(12) -0.0038(9) -0.0019(9) -0.0021(9)
C43 0.0493(14) 0.0307(11) 0.0438(13) 0.0022(9) -0.0092(10) -0.0063(10)
C44 0.0650(16) 0.0399(13) 0.0363(12) 0.0056(10) -0.0036(11) -0.0168(12)
C45 0.0460(13) 0.0381(12) 0.0387(12) 0.0005(10) 0.0051(10) -0.0141(10)
C46 0.0372(11) 0.0251(10) 0.0324(10) -0.0052(8) 0.0058(9) -0.0059(8)
C47 0.0325(10) 0.0219(9) 0.0339(10) -0.0069(8) 0.0033(8) -0.0027(8)
C48 0.0258(10) 0.0236(9) 0.0313(10) -0.0075(8) 0.0032(8) -0.0023(8)
C49 0.0332(10) 0.0218(9) 0.0353(10) -0.0016(8) 0.0082(8) -0.0070(8)
C50 0.0287(10) 0.0216(9) 0.0359(10) -0.0024(8) 0.0109(8) -0.0027(8)
C51 0.0319(10) 0.0220(9) 0.0303(10) -0.0012(8) 0.0091(8) -0.0007(8)
C52 0.0304(10) 0.0204(9) 0.0337(10) -0.0006(8) 0.0098(8) -0.0021(8)
C53 0.0300(10) 0.0285(10) 0.0375(11) -0.0046(8) 0.0141(9) -0.0056(8)
C54 0.0385(11) 0.0283(10) 0.0324(10) -0.0064(8) 0.0128(9) -0.0102(9)
C55 0.0286(10) 0.0262(10) 0.0312(10) 0.0012(8) 0.0114(8) -0.0013(8)
C56 0.0320(10) 0.0254(10) 0.0300(10) 0.0015(8) 0.0096(8) 0.0010(8)
C57 0.0371(11) 0.0265(10) 0.0302(10) -0.0026(8) 0.0074(8) 0.0006(8)
C58 0.0326(10) 0.0300(10) 0.0318(10) 0.0014(8) 0.0079(8) 0.0016(8)
C59 0.0311(10) 0.0294(10) 0.0321(10) 0.0017(8) 0.0125(8) 0.0010(8)
C60 0.0320(10) 0.0268(10) 0.0326(10) -0.0024(8) 0.0134(8) -0.0013(8)
C61 0.0383(11) 0.0273(10) 0.0386(11) -0.0049(9) 0.0024(9) 0.0049(9)
C62 0.0368(12) 0.0408(12) 0.0445(13) -0.0064(10) 0.0030(10) 0.0075(10)
C63 0.0320(11) 0.0318(11) 0.0310(10) -0.0001(8) 0.0113(8) 0.0042(8)
C64 0.0329(11) 0.0317(11) 0.0359(11) -0.0014(8) 0.0132(9) -0.0007(9)
C65 0.0283(10) 0.0393(12) 0.0359(11) -0.0023(9) 0.0126(8) 0.0010(9)
C66 0.0314(10) 0.0362(11) 0.0321(10) -0.0022(8) 0.0128(8) 0.0049(9)
C67 0.0356(11) 0.0306(11) 0.0378(11) -0.0014(9) 0.0141(9) 0.0016(9)
C68 0.0283(10) 0.0350(11) 0.0374(11) -0.0007(9) 0.0128(8) 0.0018(9)
Cl1 0.0562(4) 0.0810(5) 0.0495(4) -0.0123(3) 0.0114(3) -0.0022(3)
Cl2 0.0578(7) 0.0749(9) 0.0688(7) -0.0048(6) -0.0001(5) 0.0143(6)
C69 0.049(2) 0.0373(18) 0.052(2) -0.0106(15) 0.0201(16) -0.0096(15)
Cl3 0.080(3) 0.182(6) 0.249(6) -0.065(5) -0.023(3) 0.008(3)
C70 0.087(7) 0.078(6) 0.075(6) -0.030(5) 0.009(6) -0.009(5)

loop_
_atom_type_symbol
_atom_type_description
_atom_type_scat_dispersion_real
_atom_type_scat_dispersion_imag
_atom_type_scat_source
C C 0.0033 0.0016 'International Tables Vol C Tables 4.2.6.8 and 6.1.1.4'
H H 0.0000 0.0000 'International Tables Vol C Tables 4.2.6.8 and 6.1.1.4'
Cl Cl 0.1484 0.1585 'International Tables Vol C Tables 4.2.6.8 and 6.1.1.4'

loop_
_geom_angle_atom_site_label_1
_geom_angle_atom_site_label_2
_geom_angle_atom_site_label_3
_geom_angle
C2 C1 C14 119.40(19)
C2 C1 C15 115.53(19)
C14 C1 C15 124.42(19)
C1 C2 C3 122.1(2)
C4 C3 C2 118.8(2)
C3 C4 C5 121.3(2)
C4 C5 C6 119.6(2)
C4 C5 C14 120.4(2)
C6 C5 C14 119.9(2)
C7 C6 C5 121.2(2)
C6 C7 C8 121.1(2)
C9 C8 C13 120.7(2)
C9 C8 C7 119.6(2)
C13 C8 C7 119.6(2)
C10 C9 C8 121.0(2)
C9 C10 C11 118.8(2)
C12 C11 C10 122.7(2)
C11 C12 C13 119.16(19)
C11 C12 C66 115.19(18)
C13 C12 C66 125.06(19)
C8 C13 C12 116.7(2)
C8 C13 C14 117.90(19)
C12 C13 C14 125.37(19)
C1 C14 C5 116.7(2)
C1 C14 C13 125.58(18)
C5 C14 C13 117.67(19)
C20 C15 C16 118.08(18)
C20 C15 C1 120.39(19)
C16 C15 C1 121.07(19)
C17 C16 C15 120.94(19)
C16 C17 C18 121.06(19)
C19 C18 C17 117.52(18)
C19 C18 C21 119.78(18)
C17 C18 C21 122.70(18)
C20 C19 C18 121.17(19)
C19 C20 C15 121.1(2)
C26 C21 C22 118.38(18)
C26 C21 C18 118.77(18)
C22 C21 C18 122.80(17)
C23 C22 C21 117.71(18)
C23 C22 C27 118.37(18)
C21 C22 C27 123.91(18)
C22 C23 C24 124.23(18)
C23 C24 C25 118.11(18)
C23 C24 C28 118.27(18)
C25 C24 C28 123.49(18)
C26 C25 C24 117.99(18)
C26 C25 C29 119.33(17)
C24 C25 C29 122.64(17)
C21 C26 C25 123.55(18)
C30 C29 C34 117.25(17)
C30 C29 C25 120.96(17)
C34 C29 C25 121.80(17)
C31 C30 C29 121.25(18)
C30 C31 C32 121.18(18)
C33 C32 C31 117.47(17)
C33 C32 C35 121.29(17)
C31 C32 C35 120.73(17)
C34 C33 C32 121.12(18)
C33 C34 C29 121.65(18)
C36 C35 C48 118.88(17)
C36 C35 C32 115.13(17)
C48 C35 C32 125.33(17)
C35 C36 C37 122.28(19)
C38 C37 C36 119.6(2)
C37 C38 C39 120.59(19)
C38 C39 C48 120.77(19)
C38 C39 C40 118.46(19)
C48 C39 C40 120.5(2)
C41 C40 C39 120.7(2)
C40 C41 C42 120.8(2)
C43 C42 C47 120.5(2)
C43 C42 C41 119.4(2)
C47 C42 C41 120.0(2)
C44 C43 C42 120.5(2)
C43 C44 C45 119.5(2)
C46 C45 C44 122.5(2)
C45 C46 C47 118.42(19)
C45 C46 C49 116.87(18)
C47 C46 C49 124.17(18)
C42 C47 C46 117.21(19)
C42 C47 C48 117.78(18)
C46 C47 C48 124.98(18)
C39 C48 C35 117.27(18)
C39 C48 C47 117.02(17)
C35 C48 C47 125.54(17)
C50 C49 C54 117.51(18)
C50 C49 C46 120.88(18)
C54 C49 C46 121.28(18)
C51 C50 C49 120.97(18)
C50 C51 C52 121.69(18)
C51 C52 C53 117.04(18)
C51 C52 C55 121.99(17)
C53 C52 C55 120.97(17)
C54 C53 C52 121.48(18)
C53 C54 C49 121.22(18)
C60 C55 C56 117.77(18)
C60 C55 C52 119.31(17)
C56 C55 C52 122.90(17)
C57 C56 C55 118.20(18)
C57 C56 C61 118.00(18)
C55 C56 C61 123.76(18)
C56 C57 C58 124.50(19)
C57 C58 C59 117.51(18)
C57 C58 C62 117.74(18)
C59 C58 C62 124.75(18)
C60 C59 C58 118.48(18)
C60 C59 C63 118.38(18)
C58 C59 C63 123.07(18)
C59 C60 C55 123.52(18)
C68 C63 C64 117.36(18)
C68 C63 C59 119.97(18)
C64 C63 C59 122.65(18)
C65 C64 C63 121.24(19)
C64 C65 C66 121.09(19)
C65 C66 C67 117.68(18)
C65 C66 C12 121.48(18)
C67 C66 C12 120.30(19)
C68 C67 C66 121.2(2)
C67 C68 C63 121.35(19)
Cl1 C69 Cl2 108.88(18)
Cl3 C70 Cl1 106.2(5)

loop_
_geom_bond_atom_site_label_1
_geom_bond_atom_site_label_2
_geom_bond_distance
C1 C2 1.387(3)
C1 C14 1.427(3)
C1 C15 1.493(3)
C2 C3 1.401(3)
C3 C4 1.363(4)
C4 C5 1.398(3)
C5 C6 1.428(3)
C5 C14 1.435(3)
C6 C7 1.335(4)
C7 C8 1.440(3)
C8 C9 1.403(3)
C8 C13 1.430(3)
C9 C10 1.365(3)
C10 C11 1.391(3)
C11 C12 1.385(3)
C12 C13 1.432(3)
C12 C66 1.490(3)
C13 C14 1.462(3)
C15 C20 1.389(3)
C15 C16 1.398(3)
C16 C17 1.385(3)
C17 C18 1.401(3)
C18 C19 1.399(3)
C18 C21 1.483(3)
C19 C20 1.385(3)
C21 C26 1.395(3)
C21 C22 1.410(3)
C22 C23 1.389(3)
C22 C27 1.514(3)
C23 C24 1.392(3)
C24 C25 1.407(3)
C24 C28 1.506(3)
C25 C26 1.397(3)
C25 C29 1.493(3)
C29 C30 1.395(3)
C29 C34 1.395(3)
C30 C31 1.390(3)
C31 C32 1.397(3)
C32 C33 1.395(3)
C32 C35 1.497(3)
C33 C34 1.385(3)
C35 C36 1.386(3)
C35 C48 1.431(3)
C36 C37 1.395(3)
C37 C38 1.363(3)
C38 C39 1.398(3)
C39 C48 1.430(3)
C39 C40 1.436(3)
C40 C41 1.337(3)
C41 C42 1.433(3)
C42 C43 1.409(3)
C42 C47 1.427(3)
C43 C44 1.350(4)
C44 C45 1.401(3)
C45 C46 1.384(3)
C46 C47 1.430(3)
C46 C49 1.488(3)
C47 C48 1.465(3)
C49 C50 1.398(3)
C49 C54 1.400(3)
C50 C51 1.381(3)
C51 C52 1.398(3)
C52 C53 1.399(3)
C52 C55 1.491(3)
C53 C54 1.379(3)
C55 C60 1.397(3)
C55 C56 1.413(3)
C56 C57 1.384(3)
C56 C61 1.498(3)
C57 C58 1.391(3)
C58 C59 1.409(3)
C58 C62 1.515(3)
C59 C60 1.397(3)
C59 C63 1.488(3)
C63 C68 1.397(3)
C63 C64 1.401(3)
C64 C65 1.385(3)
C65 C66 1.396(3)
C66 C67 1.398(3)
C67 C68 1.382(3)
Cl1 C69 1.745(3)
Cl1 C70 1.833(8)
Cl2 C69 1.781(4)
Cl3 C70 1.768(8)

loop_
_geom_torsion_atom_site_label_1
_geom_torsion_atom_site_label_2
_geom_torsion_atom_site_label_3
_geom_torsion_atom_site_label_4
_geom_torsion
C14 C1 C2 C3 4.6(3)
C15 C1 C2 C3 -166.6(2)
C1 C2 C3 C4 4.8(4)
C2 C3 C4 C5 -6.0(4)
C3 C4 C5 C6 173.7(2)
C3 C4 C5 C14 -2.1(3)
C4 C5 C6 C7 -174.8(2)
C14 C5 C6 C7 1.0(3)
C5 C6 C7 C8 -8.6(4)
C6 C7 C8 C9 -174.2(2)
C6 C7 C8 C13 2.2(4)
C13 C8 C9 C10 -2.9(4)
C7 C8 C9 C10 173.4(2)
C8 C9 C10 C11 -4.2(4)
C9 C10 C11 C12 3.4(3)
C10 C11 C12 C13 4.5(3)
C10 C11 C12 C66 -167.1(2)
C9 C8 C13 C12 10.5(3)
C7 C8 C13 C12 -165.8(2)
C9 C8 C13 C14 -172.2(2)
C7 C8 C13 C14 11.5(3)
C11 C12 C13 C8 -11.1(3)
C66 C12 C13 C8 159.6(2)
C11 C12 C13 C14 171.8(2)
C66 C12 C13 C14 -17.5(3)
C2 C1 C14 C5 -12.2(3)
C15 C1 C14 C5 158.1(2)
C2 C1 C14 C13 170.8(2)
C15 C1 C14 C13 -18.9(3)
C4 C5 C14 C1 11.2(3)
C6 C5 C14 C1 -164.6(2)
C4 C5 C14 C13 -171.6(2)
C6 C5 C14 C13 12.6(3)
C8 C13 C14 C1 158.5(2)
C12 C13 C14 C1 -24.4(3)
C8 C13 C14 C5 -18.5(3)
C12 C13 C14 C5 158.6(2)
C2 C1 C15 C20 -42.3(3)
C14 C1 C15 C20 147.0(2)
C2 C1 C15 C16 129.8(2)
C14 C1 C15 C16 -40.9(3)
C20 C15 C16 C17 1.9(3)
C1 C15 C16 C17 -170.36(18)
C15 C16 C17 C18 1.3(3)
C16 C17 C18 C19 -3.5(3)
C16 C17 C18 C21 176.38(18)
C17 C18 C19 C20 2.5(3)
C21 C18 C19 C20 -177.34(18)
C18 C19 C20 C15 0.7(3)
C16 C15 C20 C19 -2.9(3)
C1 C15 C20 C19 169.45(19)
C19 C18 C21 C26 -45.8(3)
C17 C18 C21 C26 134.4(2)
C19 C18 C21 C22 131.5(2)
C17 C18 C21 C22 -48.3(3)
C26 C21 C22 C23 -0.2(3)
C18 C21 C22 C23 -177.46(18)
C26 C21 C22 C27 -179.68(18)
C18 C21 C22 C27 3.0(3)
C21 C22 C23 C24 -1.3(3)
C27 C22 C23 C24 178.22(19)
C22 C23 C24 C25 2.0(3)
C22 C23 C24 C28 -174.03(19)
C23 C24 C25 C26 -1.1(3)
C28 C24 C25 C26 174.69(18)
C23 C24 C25 C29 -178.90(17)
C28 C24 C25 C29 -3.1(3)
C22 C21 C26 C25 1.0(3)
C18 C21 C26 C25 178.39(18)
C24 C25 C26 C21 -0.3(3)
C29 C25 C26 C21 177.56(18)
C26 C25 C29 C30 -42.9(3)
C24 C25 C29 C30 134.9(2)
C26 C25 C29 C34 137.27(19)
C24 C25 C29 C34 -44.9(3)
C34 C29 C30 C31 2.3(3)
C25 C29 C30 C31 -177.55(17)
C29 C30 C31 C32 0.5(3)
C30 C31 C32 C33 -2.2(3)
C30 C31 C32 C35 169.69(17)
C31 C32 C33 C34 1.2(3)
C35 C32 C33 C34 -170.67(17)
C32 C33 C34 C29 1.6(3)
C30 C29 C34 C33 -3.3(3)
C25 C29 C34 C33 176.50(17)
C33 C32 C35 C36 128.81(19)
C31 C32 C35 C36 -42.7(2)
C33 C32 C35 C48 -41.7(3)
C31 C32 C35 C48 146.70(19)
C48 C35 C36 C37 3.7(3)
C32 C35 C36 C37 -167.47(18)
C35 C36 C37 C38 2.4(3)
C36 C37 C38 C39 -3.0(3)
C37 C38 C39 C48 -2.5(3)
C37 C38 C39 C40 171.64(19)
C38 C39 C40 C41 -168.9(2)
C48 C39 C40 C41 5.3(3)
C39 C40 C41 C42 -10.4(3)
C40 C41 C42 C43 -176.3(2)
C40 C41 C42 C47 -0.1(3)
C47 C42 C43 C44 -4.3(3)
C41 C42 C43 C44 171.8(2)
C42 C43 C44 C45 -5.1(4)
C43 C44 C45 C46 5.5(4)
C44 C45 C46 C47 3.6(3)
C44 C45 C46 C49 -168.3(2)
C43 C42 C47 C46 13.1(3)
C41 C42 C47 C46 -163.01(18)
C43 C42 C47 C48 -168.58(18)
C41 C42 C47 C48 15.3(3)
C45 C46 C47 C42 -12.6(3)
C49 C46 C47 C42 158.75(19)
C45 C46 C47 C48 169.26(19)
C49 C46 C47 C48 -19.4(3)
C38 C39 C48 C35 8.4(3)
C40 C39 C48 C35 -165.61(18)
C38 C39 C48 C47 -176.11(17)
C40 C39 C48 C47 9.9(3)
C36 C35 C48 C39 -8.9(3)
C32 C35 C48 C39 161.36(17)
C36 C35 C48 C47 176.07(18)
C32 C35 C48 C47 -13.7(3)
C42 C47 C48 C39 -19.7(3)
C46 C47 C48 C39 158.53(18)
C42 C47 C48 C35 155.42(18)
C46 C47 C48 C35 -26.4(3)
C45 C46 C49 C50 132.3(2)
C47 C46 C49 C50 -39.1(3)
C45 C46 C49 C54 -40.9(3)
C47 C46 C49 C54 147.7(2)
C54 C49 C50 C51 1.5(3)
C46 C49 C50 C51 -171.92(18)
C49 C50 C51 C52 1.0(3)
C50 C51 C52 C53 -3.0(3)
C50 C51 C52 C55 176.99(18)
C51 C52 C53 C54 2.5(3)
C55 C52 C53 C54 -177.46(18)
C52 C53 C54 C49 0.0(3)
C50 C49 C54 C53 -2.0(3)
C46 C49 C54 C53 171.43(18)
C51 C52 C55 C60 139.47(19)
C53 C52 C55 C60 -40.6(3)
C51 C52 C55 C56 -42.2(3)
C53 C52 C55 C56 137.7(2)
C60 C55 C56 C57 -0.9(3)
C52 C55 C56 C57 -179.23(18)
C60 C55 C56 C61 177.02(19)
C52 C55 C56 C61 -1.3(3)
C55 C56 C57 C58 0.9(3)
C61 C56 C57 C58 -177.12(19)
C56 C57 C58 C59 -0.3(3)
C56 C57 C58 C62 -179.74(19)
C57 C58 C59 C60 -0.4(3)
C62 C58 C59 C60 179.06(19)
C57 C58 C59 C63 -177.47(18)
C62 C58 C59 C63 2.0(3)
C58 C59 C60 C55 0.4(3)
C63 C59 C60 C55 177.59(18)
C56 C55 C60 C59 0.3(3)
C52 C55 C60 C59 178.69(18)
C60 C59 C63 C68 -43.7(3)
C58 C59 C63 C68 133.4(2)
C60 C59 C63 C64 137.7(2)
C58 C59 C63 C64 -45.3(3)
C68 C63 C64 C65 -3.3(3)
C59 C63 C64 C65 175.32(19)
C63 C64 C65 C66 0.9(3)
C64 C65 C66 C67 2.3(3)
C64 C65 C66 C12 -169.28(19)
C11 C12 C66 C65 127.0(2)
C13 C12 C66 C65 -44.1(3)
C11 C12 C66 C67 -44.3(3)
C13 C12 C66 C67 144.6(2)
C65 C66 C67 C68 -3.0(3)
C12 C66 C67 C68 168.64(19)
C66 C67 C68 C63 0.6(3)
C64 C63 C68 C67 2.6(3)
C59 C63 C68 C67 -176.10(19)
